data_1507502
loop_
_publ_author_name
'Greig, Ian R.'
'Tozer, Matthew J.'
'Wright, Paul T.'

_publ_section_title
;
 Synthesis of Cyclic Sulfonamides through Intramolecular
 Diels&#x2212;Alder Reactions
;
_journal_issue 3
_journal_name_full 'Organic Letters'
_journal_page_first 369
_journal_paper_doi 10.1021/ol006863e
_journal_volume 3
_journal_year 2001
_chemical_formula_sum 'C21 H22 Cl N O2 S'
_chemical_formula_weight 387.91
_chemical_name_systematic
;
 ?
;
_space_group_IT_number 4
_symmetry_cell_setting monoclinic
_symmetry_space_group_name_Hall 'P 2yb'
_symmetry_space_group_name_H-M 'P 1 21 1'
_atom_sites_solution_hydrogens geom
_atom_sites_solution_primary direct
_atom_sites_solution_secondary difmap
_audit_creation_method SHELXL
_cell_angle_alpha 90.00
_cell_angle_beta 95.65(2)
_cell_angle_gamma 90.00
_cell_formula_units_Z 4
_cell_length_a 12.398(3)
_cell_length_b 9.766(3)
_cell_length_c 16.128(3)
_cell_measurement_reflns_used 49
_cell_measurement_temperature 160(2)
_cell_measurement_theta_max 18.06
_cell_measurement_theta_min 2.53
_cell_volume 1943.3(8)
_computing_cell_refinement 'Siemens XSCANS'
_computing_data_collection 'Siemens XSCANS'
_computing_data_reduction 'Siemens SHELXTL'
_computing_molecular_graphics 'Siemens SHELXTL'
_computing_publication_material 'Siemens SHELXTL'
_computing_structure_refinement 'SHELXL-93 (Sheldrick, 1993)'
_computing_structure_solution 'SHELXS-86 (Sheldrick, 1990)'
_diffrn_ambient_temperature 160(2)
_diffrn_measurement_device 'Siemens P4'
_diffrn_measurement_method '\w scans'
_diffrn_radiation_monochromator graphite
_diffrn_radiation_source 'fine-focus sealed tube'
_diffrn_radiation_type MoK\a
_diffrn_radiation_wavelength 0.71073
_diffrn_reflns_av_R_equivalents 0.0588
_diffrn_reflns_av_sigmaI/netI 0.0625
_diffrn_reflns_limit_h_max 7
_diffrn_reflns_limit_h_min -14
_diffrn_reflns_limit_k_max 11
_diffrn_reflns_limit_k_min -1
_diffrn_reflns_limit_l_max 19
_diffrn_reflns_limit_l_min -19
_diffrn_reflns_number 7251
_diffrn_reflns_theta_max 25.01
_diffrn_reflns_theta_min 1.98
_diffrn_standards_interval_count 97
_diffrn_standards_number 3
_exptl_absorpt_coefficient_mu 0.319
_exptl_absorpt_correction_type none
_exptl_crystal_colour colourless
_exptl_crystal_density_diffrn 1.326
_exptl_crystal_description needle
_exptl_crystal_F_000 816
_exptl_crystal_size_max 0.20
_exptl_crystal_size_mid 0.76
_exptl_crystal_size_min 0.32
_refine_diff_density_max 0.467
_refine_diff_density_min -0.247
_refine_diff_density_rms 0.057
_refine_ls_abs_structure_details 'Flack H D (1983), Acta Cryst. A39, 876-881'
_refine_ls_abs_structure_Flack 0.03(12)
_refine_ls_extinction_method none
_refine_ls_goodness_of_fit_all 1.037
_refine_ls_goodness_of_fit_obs 1.054
_refine_ls_matrix_type full
_refine_ls_number_parameters 470
_refine_ls_number_reflns 4085
_refine_ls_number_restraints 1
_refine_ls_restrained_S_all 1.082
_refine_ls_restrained_S_obs 1.054
_refine_ls_R_factor_all 0.0503
_refine_ls_R_factor_obs 0.0432
_refine_ls_shift/esd_max 0.000
_refine_ls_shift/esd_mean 0.000
_refine_ls_structure_factor_coef Fsqd
_refine_ls_weighting_details 'w=1/[\s^2^(Fo^2^)+(0.0674P)^2^+0.0830P] where P=(Fo^2^+2Fc^2^)/3'
_refine_ls_weighting_scheme calc
_refine_ls_wR_factor_all 0.1151
_refine_ls_wR_factor_obs 0.1056
_reflns_number_observed 3671
_reflns_number_total 4086
_reflns_observed_criterion >2sigma(I)
_cod_data_source_file ol006863e.cif
_cod_data_source_block tc01x99_(compound_7c)
_cod_depositor_comments
;
The following automatic conversions were performed:

'_symmetry_cell_setting' value 'Monoclinic' changed to 'monoclinic'
according to /home/saulius/struct/CIF-dictionaries/cif_core.dic
dictionary named 'cif_core.dic' version 2.4.2 from 2011-04-26.

Automatic conversion script
Id: cif_fix_values 1715 2011-07-08 13:25:40Z adriana 

The following automatic conversions were performed:

'_refine_ls_weighting_scheme' value 'calc
w=1/[\s^2^(Fo^2^)+(0.0674P)^2^+0.0830P] where P=(Fo^2^+2Fc^2^)/3' was
changed to 'calc'. New tag '_refine_ls_weighting_details' was
created. The value of the new tag was set to
'w=1/[\s^2^(Fo^2^)+(0.0674P)^2^+0.0830P] where P=(Fo^2^+2Fc^2^)/3'.

Automatic conversion script
Id: cif_fix_values 3143 2015-03-26 13:38:13Z robertas 
;
_cod_original_cell_volume 1943.2(8)
_cod_original_sg_symbol_H-M P2(1)
_cod_database_code 1507502

loop_
_symmetry_equiv_pos_as_xyz
'x, y, z'
'-x, y+1/2, -z'

loop_
_atom_site_aniso_label
_atom_site_aniso_U_11
_atom_site_aniso_U_22
_atom_site_aniso_U_33
_atom_site_aniso_U_23
_atom_site_aniso_U_13
_atom_site_aniso_U_12
S1 0.0281(4) 0.0379(5) 0.0281(4) 0.0002(4) 0.0067(3) 0.0006(4)
Cl1 0.0573(6) 0.0586(7) 0.0422(5) -0.0132(5) 0.0161(4) 0.0097(6)
O1 0.0335(13) 0.053(2) 0.0386(12) -0.0012(14) 0.0006(11) 0.0040(15)
N1 0.0298(15) 0.038(2) 0.0261(14) -0.0040(14) 0.0037(11) 0.004(2)
C1 0.034(2) 0.040(2) 0.025(2) -0.006(2) 0.0014(14) 0.005(2)
O2 0.0382(14) 0.046(2) 0.0370(13) 0.0068(13) 0.0138(11) 0.0020(14)
C2 0.053(2) 0.046(2) 0.023(2) -0.001(2) 0.004(2) 0.007(2)
C3 0.044(2) 0.047(3) 0.028(2) -0.011(2) 0.002(2) 0.006(2)
C4 0.037(2) 0.033(2) 0.041(2) 0.001(2) 0.003(2) 0.000(2)
C5 0.042(2) 0.039(2) 0.031(2) 0.001(2) 0.009(2) -0.002(2)
C6 0.032(2) 0.037(2) 0.037(2) -0.001(2) 0.003(2) -0.002(2)
C7 0.043(2) 0.046(2) 0.033(2) 0.006(2) 0.015(2) 0.003(2)
C8 0.041(2) 0.042(2) 0.0262(15) 0.000(2) 0.0063(14) 0.009(2)
C9 0.033(2) 0.041(2) 0.029(2) -0.003(2) 0.0044(15) 0.004(2)
C10 0.032(2) 0.037(2) 0.0230(15) 0.002(2) 0.0005(14) 0.006(2)
C11 0.032(2) 0.043(2) 0.033(2) -0.004(2) 0.0044(15) 0.001(2)
C12 0.039(2) 0.044(2) 0.029(2) -0.007(2) 0.0040(15) -0.006(2)
C13 0.041(2) 0.039(2) 0.0242(14) -0.001(2) 0.0059(14) 0.009(2)
C14 0.029(2) 0.052(3) 0.033(2) -0.001(2) 0.0057(15) -0.003(2)
C15 0.034(2) 0.040(2) 0.038(2) -0.005(2) 0.005(2) -0.004(2)
C16 0.043(2) 0.046(3) 0.042(2) -0.001(2) 0.009(2) 0.003(2)
C17 0.058(3) 0.049(3) 0.051(2) 0.010(2) 0.006(2) 0.014(3)
C18 0.045(3) 0.093(4) 0.044(2) 0.007(3) 0.003(2) 0.016(3)
C19 0.038(2) 0.091(4) 0.038(2) 0.003(3) 0.008(2) -0.007(3)
C20 0.044(2) 0.046(3) 0.038(2) 0.002(2) 0.015(2) -0.005(2)
C21 0.036(2) 0.044(2) 0.027(2) -0.004(2) 0.0056(14) -0.001(2)
S1' 0.0328(4) 0.0385(5) 0.0257(4) 0.0009(4) 0.0045(3) 0.0023(4)
Cl1' 0.0584(6) 0.0486(6) 0.0417(5) -0.0052(5) 0.0027(4) -0.0088(6)
O2' 0.0444(14) 0.043(2) 0.0335(12) 0.0034(13) 0.0016(11) 0.0073(15)
O1' 0.0409(15) 0.060(2) 0.0352(13) -0.0012(14) 0.0143(12) -0.005(2)
N1' 0.039(2) 0.045(2) 0.0270(13) 0.0008(15) 0.0042(12) -0.003(2)
C1' 0.037(2) 0.043(2) 0.030(2) -0.004(2) 0.0079(15) 0.003(2)
C2' 0.041(2) 0.042(2) 0.022(2) -0.003(2) 0.0004(14) 0.005(2)
C3' 0.042(2) 0.045(3) 0.036(2) -0.008(2) 0.006(2) -0.001(2)
C4' 0.046(2) 0.039(2) 0.047(2) 0.004(2) 0.003(2) 0.006(2)
C5' 0.046(2) 0.050(3) 0.039(2) 0.003(2) -0.004(2) 0.001(2)
C6' 0.039(2) 0.044(2) 0.039(2) 0.004(2) 0.005(2) 0.008(2)
C7' 0.039(2) 0.053(3) 0.044(2) 0.004(2) -0.004(2) 0.004(2)
C8' 0.049(2) 0.049(3) 0.029(2) 0.000(2) -0.005(2) 0.000(2)
C9' 0.047(2) 0.049(3) 0.035(2) -0.006(2) 0.010(2) -0.008(2)
C10' 0.033(2) 0.040(2) 0.031(2) 0.001(2) 0.0098(15) 0.004(2)
C11' 0.049(2) 0.062(3) 0.038(2) -0.015(2) 0.018(2) -0.004(2)
C12' 0.035(2) 0.071(3) 0.044(2) -0.012(2) 0.016(2) -0.006(2)
C13' 0.040(2) 0.045(2) 0.027(2) 0.003(2) 0.0003(15) 0.000(2)
C14' 0.049(2) 0.045(2) 0.029(2) -0.005(2) 0.013(2) 0.005(2)
C15' 0.037(2) 0.051(3) 0.034(2) -0.006(2) 0.013(2) 0.000(2)
C16' 0.050(2) 0.048(3) 0.050(2) 0.013(2) -0.002(2) 0.000(2)
C17' 0.041(2) 0.071(3) 0.050(2) 0.015(2) -0.004(2) 0.002(2)
C18' 0.049(3) 0.064(3) 0.038(2) 0.010(2) -0.006(2) -0.016(3)
C19' 0.064(3) 0.044(3) 0.038(2) 0.004(2) -0.006(2) -0.011(2)
C20' 0.055(3) 0.042(2) 0.034(2) -0.002(2) -0.007(2) -0.002(2)
C21' 0.043(2) 0.041(2) 0.039(2) 0.002(2) -0.004(2) 0.000(2)

loop_
_atom_site_label
_atom_site_type_symbol
_atom_site_fract_x
_atom_site_fract_y
_atom_site_fract_z
_atom_site_U_iso_or_equiv
_atom_site_thermal_displace_type
_atom_site_occupancy
_atom_site_calc_flag
_atom_site_refinement_flags
S1 S -0.02838(6) -0.28340(10) -0.20738(5) 0.0311(2) Uani 1 d .
Cl1 Cl -0.39343(9) 0.21082(15) 0.08099(6) 0.0520(3) Uani 1 d .
O1 O 0.0740(2) -0.3230(4) -0.16456(15) 0.0420(7) Uani 1 d .
N1 N -0.1012(2) -0.2164(4) -0.1377(2) 0.0312(7) Uani 1 d .
C1 C -0.1015(3) -0.4355(4) -0.2425(2) 0.0329(8) Uani 1 d .
H1B H -0.1690(3) -0.4055(4) -0.2767(2) 0.040 Uiso 1 calc R
O2 O -0.0305(2) -0.1905(3) -0.2760(2) 0.0399(7) Uani 1 d .
C2 C -0.0335(4) -0.5134(5) -0.2995(2) 0.0407(10) Uani 1 d .
H2B H -0.0218(4) -0.4742(5) -0.3518(2) 0.049 Uiso 1 calc R
C3 C 0.0103(3) -0.6339(5) -0.2796(2) 0.0398(10) Uani 1 d .
H3A H 0.0511(3) -0.6771(5) -0.3191(2) 0.048 Uiso 1 calc R
C4 C -0.0001(3) -0.7078(5) -0.1983(2) 0.0368(9) Uani 1 d .
H4A H -0.0562(3) -0.7808(5) -0.2095(2) 0.044 Uiso 1 calc R
C5 C -0.0398(3) -0.6108(5) -0.1329(2) 0.0370(9) Uani 1 d .
H5A H 0.0202(3) -0.5495(5) -0.1115(2) 0.044 Uiso 1 calc R
H5B H -0.0619(3) -0.6650(5) -0.0856(2) 0.044 Uiso 1 calc R
C6 C -0.1361(3) -0.5245(5) -0.1702(2) 0.0354(9) Uani 1 d .
H6A H -0.1927(3) -0.5896(5) -0.1948(2) 0.042 Uiso 1 calc R
C7 C -0.1878(3) -0.4391(5) -0.1045(2) 0.0395(9) Uani 1 d .
H7A H -0.2592(3) -0.4056(5) -0.1293(2) 0.047 Uiso 1 calc R
H7B H -0.2009(3) -0.4995(5) -0.0572(2) 0.047 Uiso 1 calc R
C8 C -0.1207(3) -0.3163(5) -0.0708(2) 0.0363(9) Uani 1 d .
H8A H -0.1590(3) -0.2696(5) -0.0278(2) 0.044 Uiso 1 calc R
H8B H -0.0501(3) -0.3491(5) -0.0440(2) 0.044 Uiso 1 calc R
C9 C -0.1985(3) -0.1383(5) -0.1733(2) 0.0340(8) Uani 1 d .
H9A H -0.2540(3) -0.2030(5) -0.1982(2) 0.041 Uiso 1 calc R
H9B H -0.1779(3) -0.0770(5) -0.2180(2) 0.041 Uiso 1 calc R
C10 C -0.2457(3) -0.0542(4) -0.1072(2) 0.0310(8) Uani 1 d .
C11 C -0.1848(3) 0.0492(5) -0.0652(2) 0.0357(9) Uani 1 d .
H11A H -0.1117(3) 0.0631(5) -0.0763(2) 0.043 Uiso 1 calc R
C12 C -0.2294(3) 0.1322(5) -0.0074(2) 0.0372(9) Uani 1 d .
H12B H -0.1884(3) 0.2038(5) 0.0204(2) 0.045 Uiso 1 calc R
C13 C -0.3348(3) 0.1074(4) 0.0085(2) 0.0346(8) Uani 1 d .
C14 C -0.3965(3) 0.0038(5) -0.0302(2) 0.0380(9) Uani 1 d .
H14B H -0.4687(3) -0.0119(5) -0.0174(2) 0.046 Uiso 1 calc R
C15 C -0.3503(3) -0.0772(5) -0.0884(2) 0.0372(9) Uani 1 d .
H15B H -0.3914(3) -0.1492(5) -0.1156(2) 0.045 Uiso 1 calc R
C16 C 0.1112(4) -0.9180(5) -0.1600(3) 0.0434(10) Uani 1 d .
H16B H 0.0478(4) -0.9711(5) -0.1740(3) 0.052 Uiso 1 calc R
C17 C 0.2062(4) -0.9830(6) -0.1324(3) 0.0528(12) Uani 1 d .
H17A H 0.2079(4) -1.0799(6) -0.1269(3) 0.063 Uiso 1 calc R
C18 C 0.2997(4) -0.9069(7) -0.1126(3) 0.0609(15) Uani 1 d .
H18A H 0.3664(4) -0.9514(7) -0.0958(3) 0.073 Uiso 1 calc R
C19 C 0.2948(4) -0.7669(7) -0.1175(3) 0.0553(14) Uani 1 d .
H19A H 0.3580(4) -0.7145(7) -0.1012(3) 0.066 Uiso 1 calc R
C20 C 0.1995(3) -0.7003(5) -0.1457(2) 0.0421(10) Uani 1 d .
H20A H 0.1977(3) -0.6033(5) -0.1499(2) 0.050 Uiso 1 calc R
C21 C 0.1055(3) -0.7778(5) -0.1679(2) 0.0356(8) Uani 1 d .
S1' S -0.53112(7) 0.09430(11) 0.29427(5) 0.0322(2) Uani 1 d .
Cl1' Cl -0.09283(9) 0.68083(14) 0.50319(6) 0.0497(3) Uani 1 d .
O2' O -0.5657(2) 0.1880(3) 0.22868(15) 0.0405(6) Uani 1 d .
O1' O -0.6094(2) 0.0458(4) 0.3471(2) 0.0448(7) Uani 1 d .
N1' N -0.4319(2) 0.1662(4) 0.3546(2) 0.0369(8) Uani 1 d .
C1' C -0.4672(3) -0.0495(5) 0.2488(2) 0.0362(9) Uani 1 d .
H1'B H -0.4153(3) -0.0122(5) 0.2108(2) 0.043 Uiso 1 calc R
C2' C -0.5516(3) -0.1308(5) 0.1964(2) 0.0351(9) Uani 1 d .
H2'B H -0.5836(3) -0.0918(5) 0.1459(2) 0.042 Uiso 1 calc R
C3' C -0.5826(3) -0.2524(5) 0.2174(2) 0.0409(10) Uani 1 d .
H3'A H -0.6334(3) -0.2988(5) 0.1793(2) 0.049 Uiso 1 calc R
C4' C -0.5441(3) -0.3257(5) 0.2976(2) 0.0443(10) Uani 1 d .
H4'A H -0.4957(3) -0.4022(5) 0.2830(2) 0.053 Uiso 1 calc R
C5' C -0.4762(4) -0.2305(5) 0.3591(2) 0.0455(10) Uani 1 d .
H5'A H -0.5256(4) -0.1735(5) 0.3893(2) 0.055 Uiso 1 calc R
H5'B H -0.4322(4) -0.2870(5) 0.4007(2) 0.055 Uiso 1 calc R
C6' C -0.4015(3) -0.1376(5) 0.3150(2) 0.0407(9) Uani 1 d .
H6'A H -0.3550(3) -0.1992(5) 0.2841(2) 0.049 Uiso 1 calc R
C7' C -0.3235(3) -0.0511(5) 0.3744(3) 0.0459(10) Uani 1 d .
H7'A H -0.2887(3) -0.1114(5) 0.4186(3) 0.055 Uiso 1 calc R
H7'B H -0.2657(3) -0.0137(5) 0.3427(3) 0.055 Uiso 1 calc R
C8' C -0.3792(4) 0.0682(5) 0.4156(2) 0.0430(10) Uani 1 d .
H8'A H -0.4344(4) 0.0307(5) 0.4497(2) 0.052 Uiso 1 calc R
H8'B H -0.3246(4) 0.1174(5) 0.4534(2) 0.052 Uiso 1 calc R
C9' C -0.3567(3) 0.2503(5) 0.3090(2) 0.0434(10) Uani 1 d .
H9'A H -0.3993(3) 0.3020(5) 0.2642(2) 0.052 Uiso 1 calc R
H9'B H -0.3066(3) 0.1889(5) 0.2826(2) 0.052 Uiso 1 calc R
C10' C -0.2915(3) 0.3497(5) 0.3654(2) 0.0343(8) Uani 1 d .
C11' C -0.1911(4) 0.3891(6) 0.3415(3) 0.0487(11) Uani 1 d .
H11B H -0.1642(4) 0.3463(6) 0.2948(3) 0.058 Uiso 1 calc R
C12' C -0.1304(3) 0.4886(6) 0.3841(3) 0.0492(12) Uani 1 d .
H12A H -0.0619(3) 0.5141(6) 0.3672(3) 0.059 Uiso 1 calc R
C13' C -0.1692(3) 0.5511(5) 0.4512(2) 0.0376(9) Uani 1 d .
C14' C -0.2680(3) 0.5122(5) 0.4782(2) 0.0404(9) Uani 1 d .
H14A H -0.2931(3) 0.5537(5) 0.5260(2) 0.048 Uiso 1 calc R
C15' C -0.3290(3) 0.4127(5) 0.4347(2) 0.0397(10) Uani 1 d .
H15A H -0.3972(3) 0.3869(5) 0.4521(2) 0.048 Uiso 1 calc R
C16' C -0.7239(3) -0.3061(6) 0.3564(2) 0.0497(11) Uani 1 d .
H16A H -0.7233(3) -0.2111(6) 0.3435(2) 0.060 Uiso 1 calc R
C17' C -0.8104(4) -0.3606(6) 0.3942(3) 0.0545(13) Uani 1 d .
H17B H -0.8678(4) -0.3035(6) 0.4083(3) 0.065 Uiso 1 calc R
C18' C -0.8113(4) -0.5003(6) 0.4110(3) 0.0513(12) Uani 1 d .
H18B H -0.8704(4) -0.5389(6) 0.4362(3) 0.062 Uiso 1 calc R
C19' C -0.7283(4) -0.5827(5) 0.3918(2) 0.0498(12) Uani 1 d .
H19B H -0.7300(4) -0.6779(5) 0.4037(2) 0.060 Uiso 1 calc R
C20' C -0.6412(4) -0.5277(5) 0.3548(2) 0.0446(11) Uani 1 d .
H20B H -0.5837(4) -0.5856(5) 0.3416(2) 0.054 Uiso 1 calc R
C21' C -0.6377(3) -0.3888(5) 0.3370(2) 0.0414(10) Uani 1 d .

loop_
_atom_type_symbol
_atom_type_description
_atom_type_scat_dispersion_real
_atom_type_scat_dispersion_imag
_atom_type_scat_source
C C 0.0033 0.0016 'International Tables Vol C Tables 4.2.6.8 and 6.1.1.4'
H H 0.0000 0.0000 'International Tables Vol C Tables 4.2.6.8 and 6.1.1.4'
N N 0.0061 0.0033 'International Tables Vol C Tables 4.2.6.8 and 6.1.1.4'
O O 0.0106 0.0060 'International Tables Vol C Tables 4.2.6.8 and 6.1.1.4'
S S 0.1246 0.1234 'International Tables Vol C Tables 4.2.6.8 and 6.1.1.4'
Cl Cl 0.1484 0.1585 'International Tables Vol C Tables 4.2.6.8 and 6.1.1.4'

loop_
_geom_angle_atom_site_label_1
_geom_angle_atom_site_label_2
_geom_angle_atom_site_label_3
_geom_angle
O2 S1 O1 119.4(2)
O2 S1 N1 107.9(2)
O1 S1 N1 107.28(15)
O2 S1 C1 108.0(2)
O1 S1 C1 108.8(2)
N1 S1 C1 104.5(2)
C8 N1 C9 115.5(3)
C8 N1 S1 111.9(3)
C9 N1 S1 114.7(2)
C2 C1 C6 112.8(3)
C2 C1 S1 108.2(3)
C6 C1 S1 113.2(2)
C3 C2 C1 122.8(4)
C2 C3 C4 124.5(4)
C3 C4 C21 110.5(3)
C3 C4 C5 111.2(4)
C21 C4 C5 112.5(3)
C4 C5 C6 111.1(3)
C5 C6 C7 113.0(3)
C5 C6 C1 109.9(3)
C7 C6 C1 112.3(3)
C8 C7 C6 114.9(3)
N1 C8 C7 112.1(3)
N1 C9 C10 111.2(3)
C15 C10 C11 119.1(4)
C15 C10 C9 120.4(4)
C11 C10 C9 120.6(3)
C12 C11 C10 121.1(4)
C13 C12 C11 118.0(4)
C12 C13 C14 122.6(4)
C12 C13 Cl1 119.0(3)
C14 C13 Cl1 118.4(3)
C13 C14 C15 118.3(4)
C10 C15 C14 120.9(4)
C17 C16 C21 121.7(5)
C16 C17 C18 119.8(5)
C19 C18 C17 119.3(5)
C18 C19 C20 121.2(5)
C19 C20 C21 119.3(5)
C16 C21 C20 118.5(4)
C16 C21 C4 121.0(4)
C20 C21 C4 120.5(4)
O2' S1' O1' 118.6(2)
O2' S1' N1' 108.4(2)
O1' S1' N1' 107.4(2)
O2' S1' C1' 108.0(2)
O1' S1' C1' 109.6(2)
N1' S1' C1' 103.8(2)
C8' N1' C9' 115.4(3)
C8' N1' S1' 111.8(3)
C9' N1' S1' 114.2(2)
C2' C1' C6' 112.7(4)
C2' C1' S1' 109.3(3)
C6' C1' S1' 112.1(3)
C3' C2' C1' 122.7(4)
C2' C3' C4' 125.2(4)
C21' C4' C3' 111.2(3)
C21' C4' C5' 111.5(3)
C3' C4' C5' 111.7(4)
C6' C5' C4' 112.1(3)
C5' C6' C1' 110.7(3)
C5' C6' C7' 114.2(3)
C1' C6' C7' 112.4(4)
C8' C7' C6' 113.7(3)
N1' C8' C7' 113.0(3)
N1' C9' C10' 112.4(3)
C11' C10' C15' 118.6(4)
C11' C10' C9' 116.8(4)
C15' C10' C9' 124.4(4)
C12' C11' C10' 121.2(4)
C13' C12' C11' 119.5(4)
C12' C13' C14' 120.9(4)
C12' C13' Cl1' 119.1(3)
C14' C13' Cl1' 120.0(3)
C15' C14' C13' 119.2(4)
C14' C15' C10' 120.5(4)
C17' C16' C21' 121.0(5)
C16' C17' C18' 118.9(5)
C19' C18' C17' 120.8(5)
C18' C19' C20' 120.2(5)
C21' C20' C19' 120.5(5)
C20' C21' C16' 118.5(5)
C20' C21' C4' 121.8(4)
C16' C21' C4' 119.7(4)

loop_
_geom_bond_atom_site_label_1
_geom_bond_atom_site_label_2
_geom_bond_distance
S1 O2 1.429(3)
S1 O1 1.437(3)
S1 N1 1.645(3)
S1 C1 1.802(4)
Cl1 C13 1.756(4)
N1 C8 1.492(5)
N1 C9 1.494(5)
C1 C2 1.512(5)
C1 C6 1.549(5)
C2 C3 1.322(7)
C3 C4 1.514(6)
C4 C21 1.514(5)
C4 C5 1.533(6)
C5 C6 1.535(6)
C6 C7 1.537(5)
C7 C8 1.529(6)
C9 C10 1.507(5)
C10 C15 1.379(6)
C10 C11 1.396(6)
C11 C12 1.391(6)
C12 C13 1.377(6)
C13 C14 1.380(6)
C14 C15 1.394(6)
C16 C17 1.373(6)
C16 C21 1.376(7)
C17 C18 1.388(8)
C18 C19 1.371(9)
C19 C20 1.385(7)
C20 C21 1.407(6)
S1' O2' 1.432(3)
S1' O1' 1.434(3)
S1' N1' 1.649(3)
S1' C1' 1.804(4)
Cl1' C13' 1.746(4)
N1' C8' 1.478(5)
N1' C9' 1.490(5)
C1' C2' 1.506(5)
C1' C6' 1.540(5)
C2' C3' 1.304(6)
C3' C4' 1.514(6)
C4' C21' 1.508(6)
C4' C5' 1.547(6)
C5' C6' 1.522(6)
C6' C7' 1.544(6)
C7' C8' 1.537(7)
C9' C10' 1.510(6)
C10' C11' 1.392(6)
C10' C15' 1.395(5)
C11' C12' 1.372(7)
C12' C13' 1.371(6)
C13' C14' 1.392(6)
C14' C15' 1.380(6)
C16' C17' 1.391(7)
C16' C21' 1.400(6)
C17' C18' 1.392(8)
C18' C19' 1.365(7)
C19' C20' 1.392(7)
C20' C21' 1.388(7)
